data_4081145
loop_
_publ_author_name
'Arumugam, Kuppuswamy'
'Chang, Jinho'
'Lynch, Vincent M.'
'Bielawski, Christopher W.'

_publ_section_title
;
 Cationic Iridium Complexes Containing Anionic Iridium Counterions
 Supported by Redox-Active N-Heterocyclic Carbenes
;
_journal_issue 15
_journal_name_full Organometallics
_journal_page_first 4334
_journal_paper_doi 10.1021/om4004829
_journal_volume 32
_journal_year 2013
_chemical_formula_moiety 'C23H24N2Fe1, Ir, C23H24N2Fe1, C8H12, Cl, O, CH2Cl2'
_chemical_formula_sum 'C55 H62 Cl3 Fe2 Ir N4 O'
_chemical_formula_weight 1205.35
_chemical_name_common '[(Fc-NHC)2Ir(COD)][Cl]'
_chemical_name_systematic
;
 ?
;
_space_group_IT_number 14
_symmetry_cell_setting monoclinic
_symmetry_space_group_name_Hall '-P 2yn'
_symmetry_space_group_name_H-M 'P 1 21/n 1'
_atom_sites_solution_hydrogens geom
_atom_sites_solution_primary direct
_atom_sites_solution_secondary difmap
_audit_creation_method SHELXL-97
_cell_angle_alpha 90.000(0)
_cell_angle_beta 92.6051(95)
_cell_angle_gamma 90.000(0)
_cell_formula_units_Z 4
_cell_length_a 17.991(10)
_cell_length_b 10.641(6)
_cell_length_c 26.749(15)
_cell_measurement_reflns_used 12246
_cell_measurement_temperature 100(2)
_cell_measurement_theta_max 27.4
_cell_measurement_theta_min 3.0
_cell_volume 5116(5)
_computing_cell_refinement 'CrystalClear (Rigaku Inc., 2008)'
_computing_data_collection 'CrystalClear (Rigaku Inc., 2008)'
_computing_data_reduction 'CrystalClear (Rigaku Inc., 2008)'
_computing_molecular_graphics 'XP SHELXTL/PC, Siemens Analytical'
_computing_structure_refinement 'XL SHELXTL/PC, Siemens Analytical'
_computing_structure_solution
;
SIR97 - Altomare A., Burla M.C., Camalli M., Cascarano G.L., Giacovazzo C., 
Guagliardi A., Moliterni A.G.G., Polidori G.,Spagna R.
;
_diffrn_ambient_temperature 100(2)
_diffrn_measured_fraction_theta_full 0.998
_diffrn_measured_fraction_theta_max 0.998
_diffrn_measurement_device_type 'Rigaku AFC-12 with Saturn 724+ CCD'
_diffrn_measurement_method \w-scans
_diffrn_radiation_monochromator graphite
_diffrn_radiation_source 'fine-focus sealed tube'
_diffrn_radiation_type MoK\a
_diffrn_radiation_wavelength 0.71069
_diffrn_reflns_av_R_equivalents 0.1334
_diffrn_reflns_av_sigmaI/netI 0.0768
_diffrn_reflns_limit_h_max 21
_diffrn_reflns_limit_h_min -21
_diffrn_reflns_limit_k_max 12
_diffrn_reflns_limit_k_min -12
_diffrn_reflns_limit_l_max 31
_diffrn_reflns_limit_l_min -31
_diffrn_reflns_number 82732
_diffrn_reflns_theta_full 25.00
_diffrn_reflns_theta_max 25.00
_diffrn_reflns_theta_min 2.98
_exptl_absorpt_coefficient_mu 3.355
_exptl_absorpt_correction_T_max 1.000000
_exptl_absorpt_correction_T_min 0.384985
_exptl_absorpt_correction_type multi-scan
_exptl_absorpt_process_details
;
Abscor. T. higashi (2001). The Rigaku Corporation, Tokyo, Japan.
;
_exptl_crystal_colour orange
_exptl_crystal_density_diffrn 1.568
_exptl_crystal_density_method 'not measured'
_exptl_crystal_description block
_exptl_crystal_F_000 2440
_exptl_crystal_size_max 0.170
_exptl_crystal_size_mid 0.136
_exptl_crystal_size_min 0.055
_refine_diff_density_max 2.938
_refine_diff_density_min -1.994
_refine_diff_density_rms 0.161
_refine_ls_extinction_method none
_refine_ls_goodness_of_fit_ref 1.048
_refine_ls_hydrogen_treatment mixed
_refine_ls_matrix_type full
_refine_ls_number_parameters 630
_refine_ls_number_reflns 9002
_refine_ls_number_restraints 47
_refine_ls_restrained_S_all 1.050
_refine_ls_R_factor_all 0.0654
_refine_ls_R_factor_gt 0.0527
_refine_ls_shift/su_max 0.001
_refine_ls_shift/su_mean 0.000
_refine_ls_structure_factor_coef Fsqd
_refine_ls_weighting_details 'calc w=1/[\s^2^(Fo^2^)+(0.0626P)^2^+16.2434P] where P=(Fo^2^+2Fc^2^)/3'
_refine_ls_weighting_scheme calc
_refine_ls_wR_factor_gt 0.1236
_refine_ls_wR_factor_ref 0.1315
_reflns_number_gt 7488
_reflns_number_total 9002
_reflns_threshold_expression >2sigma(I)
_cod_data_source_file om4004829_si_003.cif
_cod_data_source_block compound[2][Cl]
_cod_original_cell_volume 5115.7(4)
_cod_original_sg_symbol_H-M P21/n
_cod_database_code 4081145

loop_
_symmetry_equiv_pos_as_xyz
'x, y, z'
'-x+1/2, y+1/2, -z+1/2'
'-x, -y, -z'
'x-1/2, -y-1/2, z-1/2'

loop_
_atom_site_label
_atom_site_type_symbol
_atom_site_fract_x
_atom_site_fract_y
_atom_site_fract_z
_atom_site_U_iso_or_equiv
_atom_site_adp_type
_atom_site_occupancy
_atom_site_symmetry_multiplicity
_atom_site_calc_flag
_atom_site_refinement_flags
_atom_site_disorder_assembly
_atom_site_disorder_group
C1 C 0.9146(4) 0.3397(6) 0.1317(2) 0.0214(14) Uani 1 1 d . . .
C2 C 0.9236(4) 0.4657(6) 0.0640(2) 0.0274(15) Uani 1 1 d . . .
H28 H 0.9120 0.5041 0.0334 0.033 Uiso 1 1 calc R . .
C3 C 0.9854(4) 0.4842(6) 0.0930(2) 0.0292(16) Uani 1 1 d . . .
H45 H 1.0244 0.5385 0.0868 0.035 Uiso 1 1 calc R . .
C4 C 1.0318(3) 0.4066(6) 0.1780(2) 0.0253(15) Uani 1 1 d . . .
C5 C 1.0956(4) 0.3334(6) 0.1783(3) 0.0281(15) Uani 1 1 d . . .
C6 C 1.1424(4) 0.3347(7) 0.2218(3) 0.0323(17) Uani 1 1 d . . .
H52 H 1.1854 0.2861 0.2228 0.039 Uiso 1 1 calc R . .
C7 C 1.1260(4) 0.4075(7) 0.2638(3) 0.0322(16) Uani 1 1 d . . .
C8 C 1.0632(4) 0.4855(7) 0.2601(3) 0.0321(16) Uani 1 1 d . . .
H65 H 1.0528 0.5372 0.2869 0.039 Uiso 1 1 calc R . .
C9 C 1.0160(4) 0.4881(6) 0.2175(2) 0.0274(15) Uani 1 1 d . . .
C10 C 1.1167(4) 0.2569(8) 0.1330(3) 0.0363(17) Uani 1 1 d . . .
H38A H 1.1245 0.3123 0.1054 0.055 Uiso 1 1 calc R . .
H38B H 1.0773 0.1992 0.1240 0.055 Uiso 1 1 calc R . .
H38C H 1.1616 0.2108 0.1410 0.055 Uiso 1 1 calc R . .
C11 C 1.1773(5) 0.4055(9) 0.3103(3) 0.049(2) Uani 1 1 d . . .
H73A H 1.1999 0.4867 0.3150 0.073 Uiso 1 1 calc R . .
H73B H 1.2154 0.3434 0.3065 0.073 Uiso 1 1 calc R . .
H73C H 1.1492 0.3853 0.3389 0.073 Uiso 1 1 calc R . .
C12 C 0.9547(4) 0.5855(6) 0.2121(3) 0.0302(16) Uani 1 1 d . . .
H62A H 0.9726 0.6576 0.1947 0.045 Uiso 1 1 calc R . .
H62B H 0.9398 0.6102 0.2446 0.045 Uiso 1 1 calc R . .
H62C H 0.9129 0.5503 0.1934 0.045 Uiso 1 1 calc R . .
C13 C 0.8096(4) 0.3296(6) 0.0652(2) 0.0213(14) Uani 1 1 d . . .
H18A H 0.7904 0.2651 0.0867 0.026 Uiso 1 1 calc R . .
H18B H 0.8195 0.2910 0.0334 0.026 Uiso 1 1 calc R . .
C14 C 0.7514(4) 0.4304(6) 0.0569(2) 0.0234(14) Uani 1 1 d . . .
C15 C 0.6919(4) 0.4634(6) 0.0886(2) 0.0262(15) Uani 1 1 d . . .
H75 H 0.6833 0.4277 0.1196 0.031 Uiso 1 1 calc R . .
C16 C 0.6486(4) 0.5596(6) 0.0649(2) 0.0277(15) Uani 1 1 d . . .
H59 H 0.6064 0.5969 0.0772 0.033 Uiso 1 1 calc R . .
C17 C 0.6814(4) 0.5890(6) 0.0187(2) 0.0264(15) Uani 1 1 d . . .
H78 H 0.6642 0.6498 -0.0040 0.032 Uiso 1 1 calc R . .
C18 C 0.7444(4) 0.5111(6) 0.0128(2) 0.0265(15) Uani 1 1 d . . .
H74 H 0.7753 0.5113 -0.0141 0.032 Uiso 1 1 calc R . .
C19 C 0.6491(4) 0.2128(6) 0.0078(3) 0.0290(16) Uani 1 1 d . . .
H9 H 0.6835 0.1547 0.0207 0.035 Uiso 1 1 calc R . .
C20 C 0.5832(4) 0.2511(7) 0.0311(3) 0.0337(17) Uani 1 1 d . . .
H67 H 0.5672 0.2226 0.0616 0.040 Uiso 1 1 calc R . .
C24 C 0.9490(3) 0.0635(6) 0.1574(2) 0.0201(13) Uani 1 1 d . . .
C25 C 1.0171(4) -0.0925(6) 0.1244(3) 0.0302(16) Uani 1 1 d . . .
H34 H 1.0330 -0.1531 0.1022 0.036 Uiso 1 1 calc R . .
C26 C 1.0501(4) -0.0634(7) 0.1693(2) 0.0298(16) Uani 1 1 d . . .
H27 H 1.0927 -0.0997 0.1840 0.036 Uiso 1 1 calc R . .
C27 C 1.0230(4) 0.0923(6) 0.2384(2) 0.0237(14) Uani 1 1 d . . .
H36A H 0.9927 0.1674 0.2407 0.028 Uiso 1 1 calc R . .
H36B H 1.0748 0.1179 0.2407 0.028 Uiso 1 1 calc R . .
C28 C 1.0080(4) 0.0074(6) 0.2815(2) 0.0250(14) Uani 1 1 d . . .
C29 C 0.9919(4) -0.1239(6) 0.2804(2) 0.0274(15) Uani 1 1 d . . .
H35 H 0.9891 -0.1740 0.2518 0.033 Uiso 1 1 calc R . .
C30 C 0.9808(4) -0.1661(7) 0.3306(3) 0.0300(16) Uani 1 1 d . . .
H56 H 0.9691 -0.2475 0.3402 0.036 Uiso 1 1 calc R . .
C31 C 0.9910(4) -0.0601(7) 0.3629(3) 0.0305(16) Uani 1 1 d . . .
H17 H 0.9881 -0.0607 0.3975 0.037 Uiso 1 1 calc R . .
C32 C 1.0066(4) 0.0470(7) 0.3329(2) 0.0292(15) Uani 1 1 d . . .
H14 H 1.0145 0.1285 0.3446 0.035 Uiso 1 1 calc R . .
C33 C 1.1858(4) -0.0618(8) 0.2943(3) 0.0409(19) Uani 1 1 d . . .
H72 H 1.1931 -0.0137 0.2659 0.049 Uiso 1 1 calc R . .
C34 C 1.1691(4) -0.1912(8) 0.2948(3) 0.040(2) Uani 1 1 d . . .
H77 H 1.1640 -0.2432 0.2669 0.049 Uiso 1 1 calc R . .
C35 C 1.1613(5) -0.2281(8) 0.3453(3) 0.045(2) Uani 1 1 d . . .
H15 H 1.1505 -0.3084 0.3567 0.054 Uiso 1 1 calc R . .
C36 C 1.1731(4) -0.1192(8) 0.3752(3) 0.043(2) Uani 1 1 d . . .
H64 H 1.1702 -0.1156 0.4098 0.051 Uiso 1 1 calc R . .
C37 C 1.1899(4) -0.0172(8) 0.3441(3) 0.043(2) Uani 1 1 d . . .
H69 H 1.2015 0.0642 0.3543 0.051 Uiso 1 1 calc R . .
C38 C 0.9012(4) -0.0275(6) 0.0753(2) 0.0253(15) Uani 1 1 d . . .
C39 C 0.9066(4) 0.0552(6) 0.0345(2) 0.0239(14) Uani 1 1 d . . .
C40 C 0.8541(4) 0.0411(6) -0.0052(2) 0.0279(15) Uani 1 1 d . . .
H33 H 0.8558 0.0949 -0.0325 0.033 Uiso 1 1 calc R . .
C41 C 0.7991(4) -0.0513(6) -0.0050(3) 0.0308(16) Uani 1 1 d . . .
C42 C 0.7976(4) -0.1338(7) 0.0357(3) 0.0330(17) Uani 1 1 d . . .
H47 H 0.7617 -0.1967 0.0356 0.040 Uiso 1 1 calc R . .
C43 C 0.8486(4) -0.1240(6) 0.0764(2) 0.0272(15) Uani 1 1 d . . .
C44 C 0.8480(5) -0.2195(6) 0.1186(3) 0.0379(19) Uani 1 1 d . . .
H63A H 0.8833 -0.2848 0.1126 0.057 Uiso 1 1 calc R . .
H63B H 0.7992 -0.2554 0.1200 0.057 Uiso 1 1 calc R . .
H63C H 0.8611 -0.1788 0.1498 0.057 Uiso 1 1 calc R . .
C45 C 0.9687(4) 0.1519(6) 0.0314(2) 0.0266(15) Uani 1 1 d . . .
H41A H 0.9734 0.1980 0.0622 0.040 Uiso 1 1 calc R . .
H41B H 0.9571 0.2089 0.0043 0.040 Uiso 1 1 calc R . .
H41C H 1.0147 0.1098 0.0256 0.040 Uiso 1 1 calc R . .
C46 C 0.7440(4) -0.0669(8) -0.0490(3) 0.043(2) Uani 1 1 d . . .
H37A H 0.7516 -0.0017 -0.0731 0.064 Uiso 1 1 calc R . .
H37B H 0.6942 -0.0615 -0.0377 0.064 Uiso 1 1 calc R . .
H37C H 0.7511 -0.1474 -0.0643 0.064 Uiso 1 1 calc R . .
C47 C 0.8412(4) 0.3250(6) 0.2358(2) 0.0225(14) Uani 1 1 d . . .
H47A H 0.8705 0.4026 0.2373 0.027 Uiso 1 1 calc R . .
C48 C 0.7815(3) 0.3271(6) 0.1995(2) 0.0206(14) Uani 1 1 d . . .
H48 H 0.7774 0.4050 0.1800 0.025 Uiso 1 1 calc R . .
C49 C 0.7078(4) 0.2597(6) 0.2063(3) 0.0260(15) Uani 1 1 d . . .
H58A H 0.6675 0.3088 0.1910 0.031 Uiso 1 1 calc R . .
H58B H 0.6993 0.2522 0.2417 0.031 Uiso 1 1 calc R . .
C50 C 0.7082(4) 0.1277(6) 0.1825(2) 0.0277(15) Uani 1 1 d . . .
H76A H 0.6717 0.0757 0.1983 0.033 Uiso 1 1 calc R . .
H76B H 0.6933 0.1348 0.1473 0.033 Uiso 1 1 calc R . .
C51 C 0.7829(3) 0.0639(6) 0.1874(2) 0.0228(14) Uani 1 1 d . . .
H51 H 0.7863 -0.0107 0.1661 0.027 Uiso 1 1 calc R . .
C52 C 0.8299(4) 0.0578(6) 0.2313(2) 0.0239(14) Uani 1 1 d . . .
H52A H 0.8598 -0.0190 0.2344 0.029 Uiso 1 1 calc R . .
C53 C 0.8113(4) 0.1175(6) 0.2811(2) 0.0251(15) Uani 1 1 d . . .
H24A H 0.8340 0.0682 0.3082 0.030 Uiso 1 1 calc R . .
H24B H 0.7579 0.1155 0.2843 0.030 Uiso 1 1 calc R . .
C54 C 0.8387(4) 0.2551(6) 0.2861(2) 0.0277(15) Uani 1 1 d . . .
H44A H 0.8061 0.3004 0.3077 0.033 Uiso 1 1 calc R . .
H44B H 0.8882 0.2554 0.3021 0.033 Uiso 1 1 calc R . .
C57 C 0.6536(4) 0.2790(7) -0.0388(3) 0.0316(17) Uani 1 1 d . . .
H57 H 0.6909 0.2710 -0.0615 0.038 Uiso 1 1 calc R . .
C60 C 0.5460(4) 0.3410(7) -0.0009(3) 0.0337(17) Uani 1 1 d . . .
H60 H 0.5012 0.3807 0.0049 0.040 Uiso 1 1 calc R . .
C80 C 0.5904(4) 0.3589(7) -0.0436(3) 0.0334(17) Uani 1 1 d . . .
H80 H 0.5796 0.4137 -0.0700 0.040 Uiso 1 1 calc R . .
N1 N 0.8800(3) 0.3785(5) 0.08813(19) 0.0231(12) Uani 1 1 d . . .
N2 N 0.9793(3) 0.4041(5) 0.13499(19) 0.0221(12) Uani 1 1 d . . .
N3 N 0.9555(3) -0.0157(5) 0.11745(19) 0.0249(12) Uani 1 1 d . . .
N4 N 1.0070(3) 0.0323(5) 0.18907(19) 0.0258(12) Uani 1 1 d . . .
Cl1 Cl 0.85740(10) 0.33812(17) -0.06964(7) 0.0349(4) Uani 1 1 d . . .
Cl3 Cl 0.8943(3) 0.4075(7) 0.4247(2) 0.0737(17) Uani 0.68 1 d PDU A 1
Cl2 Cl 1.0365(2) 0.5298(4) 0.40627(15) 0.0652(10) Uani 0.68 1 d PDU A 1
C1A C 0.9857(5) 0.4381(13) 0.4422(5) 0.076(4) Uani 0.68 1 d PDU A 1
H1A1 H 0.9864 0.4757 0.4752 0.091 Uiso 0.68 1 calc PR A 1
H1A2 H 1.0110 0.3580 0.4455 0.091 Uiso 0.68 1 calc PR A 1
Cl3A Cl 0.8962(7) 0.3904(13) 0.4476(5) 0.070(4) Uani 0.32 1 d PDU B 2
Cl2A Cl 1.0020(5) 0.4622(10) 0.3738(3) 0.080(3) Uani 0.32 1 d PDU B 2
C1B C 0.9613(17) 0.3486(16) 0.4058(11) 0.090(6) Uani 0.32 1 d PDU B 2
H1B1 H 1.0001 0.3018 0.4239 0.108 Uiso 0.32 1 calc PR B 2
H1B2 H 0.9376 0.2914 0.3817 0.108 Uiso 0.32 1 calc PR B 2
Fe1 Fe 0.65186(5) 0.40214(9) 0.02004(3) 0.0233(2) Uani 1 1 d . . .
Fe2 Fe 1.08551(5) -0.09038(9) 0.32503(3) 0.0256(2) Uani 1 1 d . . .
Ir1 Ir 0.871227(13) 0.19795(2) 0.176875(8) 0.01978(10) Uani 1 1 d . . .
O1 O 0.8353(3) 0.3205(5) -0.1842(2) 0.0480(14) Uani 1 1 d . . .

loop_
_atom_site_aniso_label
_atom_site_aniso_U_11
_atom_site_aniso_U_22
_atom_site_aniso_U_33
_atom_site_aniso_U_23
_atom_site_aniso_U_13
_atom_site_aniso_U_12
C1 0.027(4) 0.024(4) 0.014(3) -0.003(3) 0.007(3) 0.003(3)
C2 0.031(4) 0.027(4) 0.024(3) 0.009(3) 0.006(3) 0.003(3)
C3 0.036(4) 0.021(4) 0.031(4) 0.003(3) 0.005(3) -0.005(3)
C4 0.021(3) 0.029(4) 0.025(3) 0.004(3) -0.004(3) -0.007(3)
C5 0.026(4) 0.024(4) 0.034(4) 0.002(3) 0.001(3) 0.002(3)
C6 0.022(4) 0.034(4) 0.041(4) 0.001(3) -0.001(3) -0.003(3)
C7 0.028(4) 0.038(4) 0.030(4) -0.002(3) -0.003(3) -0.006(3)
C8 0.040(4) 0.029(4) 0.027(4) -0.009(3) -0.001(3) -0.003(3)
C9 0.031(4) 0.023(4) 0.028(4) -0.001(3) 0.002(3) -0.004(3)
C10 0.026(4) 0.039(4) 0.044(5) -0.004(4) 0.004(3) 0.004(3)
C11 0.052(5) 0.059(6) 0.035(4) -0.004(4) -0.002(4) -0.002(4)
C12 0.037(4) 0.023(4) 0.031(4) -0.004(3) 0.002(3) -0.002(3)
C13 0.027(4) 0.019(3) 0.018(3) -0.004(2) 0.002(3) 0.000(3)
C14 0.029(4) 0.017(3) 0.024(3) -0.006(3) 0.002(3) 0.000(3)
C15 0.029(4) 0.031(4) 0.019(3) 0.001(3) 0.001(3) 0.002(3)
C16 0.027(4) 0.025(4) 0.032(4) -0.006(3) 0.001(3) -0.001(3)
C17 0.039(4) 0.013(3) 0.026(4) 0.000(3) -0.007(3) 0.003(3)
C18 0.034(4) 0.027(4) 0.019(3) 0.000(3) 0.004(3) -0.005(3)
C19 0.034(4) 0.022(4) 0.032(4) -0.002(3) 0.000(3) 0.004(3)
C20 0.047(5) 0.019(4) 0.035(4) 0.001(3) 0.002(3) -0.010(3)
C24 0.022(3) 0.017(3) 0.022(3) -0.001(3) 0.003(3) 0.007(3)
C25 0.038(4) 0.022(4) 0.031(4) 0.000(3) 0.008(3) 0.008(3)
C26 0.034(4) 0.032(4) 0.023(4) 0.002(3) 0.004(3) 0.008(3)
C27 0.027(4) 0.025(4) 0.019(3) -0.003(3) -0.003(3) -0.003(3)
C28 0.024(4) 0.027(4) 0.023(3) 0.002(3) -0.003(3) 0.001(3)
C29 0.031(4) 0.029(4) 0.023(3) 0.002(3) 0.000(3) 0.000(3)
C30 0.028(4) 0.031(4) 0.031(4) 0.006(3) -0.001(3) -0.007(3)
C31 0.031(4) 0.038(4) 0.023(3) 0.000(3) 0.004(3) 0.005(3)
C32 0.031(4) 0.032(4) 0.025(4) -0.001(3) 0.002(3) 0.007(3)
C33 0.027(4) 0.055(5) 0.040(5) 0.009(4) 0.003(3) 0.001(4)
C34 0.023(4) 0.061(6) 0.037(4) -0.018(4) 0.000(3) 0.010(4)
C35 0.042(5) 0.041(5) 0.050(5) 0.009(4) -0.001(4) 0.013(4)
C36 0.037(4) 0.062(6) 0.029(4) -0.001(4) -0.002(3) 0.011(4)
C37 0.021(4) 0.043(5) 0.063(6) -0.006(4) -0.005(4) 0.002(3)
C38 0.032(4) 0.022(4) 0.023(3) -0.005(3) 0.001(3) 0.005(3)
C39 0.032(4) 0.018(3) 0.022(3) -0.007(3) 0.003(3) 0.003(3)
C40 0.037(4) 0.028(4) 0.020(3) -0.004(3) 0.004(3) 0.002(3)
C41 0.035(4) 0.024(4) 0.033(4) -0.010(3) -0.007(3) 0.006(3)
C42 0.035(4) 0.026(4) 0.038(4) -0.009(3) -0.004(3) -0.004(3)
C43 0.038(4) 0.021(4) 0.023(3) 0.000(3) 0.004(3) 0.004(3)
C44 0.058(5) 0.020(4) 0.035(4) -0.003(3) 0.003(4) 0.000(3)
C45 0.033(4) 0.026(4) 0.022(3) -0.002(3) 0.003(3) 0.002(3)
C46 0.051(5) 0.039(5) 0.038(4) -0.010(4) -0.008(4) -0.002(4)
C47 0.026(4) 0.023(4) 0.019(3) -0.009(3) 0.008(3) -0.002(3)
C48 0.021(3) 0.013(3) 0.028(4) 0.001(2) 0.006(3) 0.014(3)
C49 0.024(4) 0.024(4) 0.030(4) 0.001(3) 0.003(3) 0.005(3)
C50 0.027(4) 0.028(4) 0.029(4) 0.002(3) 0.003(3) -0.008(3)
C51 0.021(3) 0.016(3) 0.031(4) -0.002(3) 0.002(3) -0.007(3)
C52 0.036(4) 0.013(3) 0.023(3) 0.007(3) 0.007(3) -0.001(3)
C53 0.030(4) 0.028(4) 0.017(3) 0.000(3) 0.002(3) 0.002(3)
C54 0.039(4) 0.028(4) 0.017(3) 0.000(3) 0.013(3) 0.003(3)
C57 0.036(4) 0.032(4) 0.028(4) -0.013(3) 0.008(3) -0.010(3)
C60 0.028(4) 0.031(4) 0.041(4) -0.007(3) -0.003(3) -0.005(3)
C80 0.045(5) 0.026(4) 0.028(4) -0.003(3) -0.011(3) -0.003(3)
N1 0.027(3) 0.021(3) 0.021(3) -0.001(2) 0.000(2) 0.003(2)
N2 0.024(3) 0.022(3) 0.020(3) 0.001(2) 0.005(2) -0.003(2)
N3 0.031(3) 0.023(3) 0.020(3) -0.002(2) 0.000(2) 0.005(2)
N4 0.026(3) 0.028(3) 0.023(3) -0.002(2) 0.001(2) 0.003(2)
Cl1 0.0378(10) 0.0341(10) 0.0334(10) 0.0023(7) 0.0090(8) -0.0036(8)
Cl3 0.073(3) 0.042(3) 0.106(5) 0.009(3) 0.003(3) -0.014(2)
Cl2 0.063(2) 0.063(2) 0.072(2) 0.0078(19) 0.026(2) 0.0116(19)
C1A 0.084(7) 0.061(7) 0.082(7) 0.009(6) -0.006(6) 0.017(6)
Cl3A 0.081(7) 0.033(5) 0.100(9) 0.005(6) 0.049(7) -0.006(4)
Cl2A 0.080(6) 0.096(7) 0.065(5) 0.028(5) 0.020(5) 0.013(5)
C1B 0.098(9) 0.084(9) 0.086(9) -0.007(7) -0.007(7) 0.020(8)
Fe1 0.0287(5) 0.0199(5) 0.0211(5) -0.0003(4) -0.0011(4) -0.0011(4)
Fe2 0.0267(5) 0.0287(6) 0.0213(5) -0.0006(4) 0.0000(4) 0.0016(4)
Ir1 0.02435(17) 0.01731(16) 0.01777(15) -0.00036(9) 0.00202(10) -0.00007(10)
O1 0.062(4) 0.043(3) 0.039(3) 0.000(2) 0.004(3) 0.003(3)

loop_
_atom_type_symbol
_atom_type_description
_atom_type_scat_dispersion_real
_atom_type_scat_dispersion_imag
_atom_type_scat_source
C C 0.0033 0.0016 'International Tables Vol C Tables 4.2.6.8 and 6.1.1.4'
H H 0.0000 0.0000 'International Tables Vol C Tables 4.2.6.8 and 6.1.1.4'
N N 0.0061 0.0033 'International Tables Vol C Tables 4.2.6.8 and 6.1.1.4'
Cl Cl 0.1484 0.1585 'International Tables Vol C Tables 4.2.6.8 and 6.1.1.4'
Fe Fe 0.3463 0.8444 'International Tables Vol C Tables 4.2.6.8 and 6.1.1.4'
Ir Ir -1.4442 7.9887 'International Tables Vol C Tables 4.2.6.8 and 6.1.1.4'
O O 0.0106 0.0060 'International Tables Vol C Tables 4.2.6.8 and 6.1.1.4'

loop_
_geom_angle_atom_site_label_1
_geom_angle_atom_site_label_2
_geom_angle_atom_site_label_3
_geom_angle
N2 C1 N1 105.2(5)
N2 C1 Ir1 131.8(5)
N1 C1 Ir1 122.9(5)
C3 C2 N1 107.5(6)
C2 C3 N2 106.1(6)
C5 C4 C9 122.5(6)
C5 C4 N2 120.0(6)
C9 C4 N2 117.4(6)
C4 C5 C6 117.6(6)
C4 C5 C10 122.1(6)
C6 C5 C10 120.2(6)
C5 C6 C7 121.8(7)
C8 C7 C6 117.8(6)
C8 C7 C11 121.7(7)
C6 C7 C11 120.4(7)
C9 C8 C7 122.0(6)
C8 C9 C4 117.9(6)
C8 C9 C12 120.4(6)
C4 C9 C12 121.4(6)
N1 C13 C14 112.8(5)
C15 C14 C18 107.1(6)
C15 C14 C13 128.1(6)
C18 C14 C13 124.8(6)
C15 C14 Fe1 70.1(4)
C18 C14 Fe1 69.6(4)
C13 C14 Fe1 123.9(4)
C16 C15 C14 108.6(6)
C16 C15 Fe1 70.4(4)
C14 C15 Fe1 68.6(4)
C15 C16 C17 107.8(6)
C15 C16 Fe1 69.2(4)
C17 C16 Fe1 69.6(4)
C18 C17 C16 109.3(6)
C18 C17 Fe1 69.2(4)
C16 C17 Fe1 69.9(4)
C17 C18 C14 107.1(6)
C17 C18 Fe1 70.3(4)
C14 C18 Fe1 68.3(4)
C20 C19 C57 108.6(6)
C20 C19 Fe1 70.3(4)
C57 C19 Fe1 69.7(4)
C19 C20 C60 107.9(6)
C19 C20 Fe1 69.1(4)
C60 C20 Fe1 70.1(4)
N4 C24 N3 104.3(5)
N4 C24 Ir1 121.3(4)
N3 C24 Ir1 134.3(5)
C26 C25 N3 107.5(6)
C25 C26 N4 105.9(6)
N4 C27 C28 113.0(5)
C29 C28 C32 107.2(6)
C29 C28 C27 128.1(6)
C32 C28 C27 124.7(6)
C29 C28 Fe2 69.4(4)
C32 C28 Fe2 69.4(4)
C27 C28 Fe2 126.8(5)
C28 C29 C30 108.8(6)
C28 C29 Fe2 70.0(4)
C30 C29 Fe2 69.9(4)
C31 C30 C29 107.4(6)
C31 C30 Fe2 69.0(4)
C29 C30 Fe2 69.2(4)
C32 C31 C30 108.3(6)
C32 C31 Fe2 70.1(4)
C30 C31 Fe2 70.3(4)
C31 C32 C28 108.3(6)
C31 C32 Fe2 69.1(4)
C28 C32 Fe2 69.6(4)
C34 C33 C37 108.9(7)
C34 C33 Fe2 70.0(4)
C37 C33 Fe2 71.3(4)
C33 C34 C35 107.9(7)
C33 C34 Fe2 69.7(4)
C35 C34 Fe2 70.2(4)
C36 C35 C34 107.0(7)
C36 C35 Fe2 69.3(4)
C34 C35 Fe2 69.2(4)
C37 C36 C35 109.0(7)
C37 C36 Fe2 71.1(4)
C35 C36 Fe2 70.2(5)
C36 C37 C33 107.2(7)
C36 C37 Fe2 68.9(4)
C33 C37 Fe2 68.6(4)
C43 C38 C39 123.1(6)
C43 C38 N3 118.4(6)
C39 C38 N3 118.5(6)
C40 C39 C38 117.0(6)
C40 C39 C45 120.2(6)
C38 C39 C45 122.7(6)
C41 C40 C39 121.9(6)
C40 C41 C42 118.9(6)
C40 C41 C46 120.9(7)
C42 C41 C46 120.1(7)
C43 C42 C41 121.7(7)
C42 C43 C38 117.4(6)
C42 C43 C44 120.2(6)
C38 C43 C44 122.3(6)
C48 C47 C54 123.8(6)
C48 C47 Ir1 73.6(3)
C54 C47 Ir1 110.7(4)
C47 C48 C49 123.1(6)
C47 C48 Ir1 68.8(3)
C49 C48 Ir1 112.8(4)
C48 C49 C50 111.0(5)
C51 C50 C49 113.3(5)
C52 C51 C50 126.0(6)
C52 C51 Ir1 74.0(3)
C50 C51 Ir1 110.5(4)
C51 C52 C53 124.0(6)
C51 C52 Ir1 68.5(3)
C53 C52 Ir1 112.5(4)
C52 C53 C54 112.9(5)
C47 C54 C53 113.7(5)
C80 C57 C19 107.1(6)
C80 C57 Fe1 69.3(4)
C19 C57 Fe1 69.1(4)
C20 C60 C80 107.6(6)
C20 C60 Fe1 69.4(4)
C80 C60 Fe1 68.6(4)
C57 C80 C60 108.7(6)
C57 C80 Fe1 70.0(4)
C60 C80 Fe1 70.5(4)
C1 N1 C2 110.7(5)
C1 N1 C13 126.8(5)
C2 N1 C13 122.2(5)
C1 N2 C3 110.5(5)
C1 N2 C4 126.0(5)
C3 N2 C4 123.0(5)
C24 N3 C25 110.8(5)
C24 N3 C38 125.2(5)
C25 N3 C38 123.8(5)
C24 N4 C26 111.5(5)
C24 N4 C27 124.3(5)
C26 N4 C27 124.2(5)
Cl2 C1A Cl3 119.8(7)
Cl2A C1B Cl3A 118.4(9)
C14 Fe1 C80 150.8(3)
C14 Fe1 C19 103.8(3)
C80 Fe1 C19 68.6(3)
C14 Fe1 C18 42.0(3)
C80 Fe1 C18 117.5(3)
C19 Fe1 C18 123.9(3)
C14 Fe1 C15 41.4(2)
C80 Fe1 C15 167.2(3)
C19 Fe1 C15 117.6(3)
C18 Fe1 C15 69.5(3)
C14 Fe1 C57 115.1(3)
C80 Fe1 C57 40.7(3)
C19 Fe1 C57 41.2(3)
C18 Fe1 C57 104.4(3)
C15 Fe1 C57 151.0(3)
C14 Fe1 C20 124.7(3)
C80 Fe1 C20 68.7(3)
C19 Fe1 C20 40.6(3)
C18 Fe1 C20 162.5(3)
C15 Fe1 C20 108.0(3)
C57 Fe1 C20 68.9(3)
C14 Fe1 C17 69.0(3)
C80 Fe1 C17 109.5(3)
C19 Fe1 C17 162.7(3)
C18 Fe1 C17 40.4(3)
C15 Fe1 C17 68.1(3)
C57 Fe1 C17 126.2(3)
C20 Fe1 C17 156.1(3)
C14 Fe1 C16 69.1(3)
C80 Fe1 C16 129.8(3)
C19 Fe1 C16 153.3(3)
C18 Fe1 C16 68.8(3)
C15 Fe1 C16 40.4(3)
C57 Fe1 C16 165.4(3)
C20 Fe1 C16 121.3(3)
C17 Fe1 C16 40.5(3)
C14 Fe1 C60 164.1(3)
C80 Fe1 C60 40.9(3)
C19 Fe1 C60 68.3(3)
C18 Fe1 C60 153.8(3)
C15 Fe1 C60 128.8(3)
C57 Fe1 C60 68.7(3)
C20 Fe1 C60 40.6(3)
C17 Fe1 C60 122.4(3)
C16 Fe1 C60 111.3(3)
C33 Fe2 C31 161.3(3)
C33 Fe2 C34 40.4(3)
C31 Fe2 C34 157.3(3)
C33 Fe2 C36 67.5(3)
C31 Fe2 C36 109.4(3)
C34 Fe2 C36 67.9(3)
C33 Fe2 C29 120.6(3)
C31 Fe2 C29 68.7(3)
C34 Fe2 C29 106.1(3)
C36 Fe2 C29 160.6(3)
C33 Fe2 C32 124.3(3)
C31 Fe2 C32 40.8(3)
C34 Fe2 C32 159.7(3)
C36 Fe2 C32 123.6(3)
C29 Fe2 C32 68.4(3)
C33 Fe2 C35 67.9(3)
C31 Fe2 C35 122.5(3)
C34 Fe2 C35 40.6(3)
C36 Fe2 C35 40.4(3)
C29 Fe2 C35 123.1(3)
C32 Fe2 C35 158.7(3)
C33 Fe2 C28 106.7(3)
C31 Fe2 C28 69.1(3)
C34 Fe2 C28 122.2(3)
C36 Fe2 C28 158.3(3)
C29 Fe2 C28 40.6(3)
C32 Fe2 C28 41.0(3)
C35 Fe2 C28 158.9(3)
C33 Fe2 C30 156.4(3)
C31 Fe2 C30 40.7(3)
C34 Fe2 C30 121.0(3)
C36 Fe2 C30 125.0(3)
C29 Fe2 C30 41.0(3)
C32 Fe2 C30 68.5(3)
C35 Fe2 C30 107.4(3)
C28 Fe2 C30 68.9(3)
C33 Fe2 C37 40.1(3)
C31 Fe2 C37 125.7(3)
C34 Fe2 C37 67.7(3)
C36 Fe2 C37 40.0(3)
C29 Fe2 C37 156.6(3)
C32 Fe2 C37 109.3(3)
C35 Fe2 C37 67.7(3)
C28 Fe2 C37 122.1(3)
C30 Fe2 C37 161.7(3)
C24 Ir1 C1 94.5(2)
C24 Ir1 C47 143.5(2)
C1 Ir1 C47 94.7(2)
C24 Ir1 C51 94.9(3)
C1 Ir1 C51 147.2(2)
C47 Ir1 C51 96.2(2)
C24 Ir1 C48 174.8(2)
C1 Ir1 C48 90.3(2)
C47 Ir1 C48 37.6(2)
C51 Ir1 C48 80.0(2)
C24 Ir1 C52 87.2(2)
C1 Ir1 C52 174.4(2)
C47 Ir1 C52 80.9(2)
C51 Ir1 C52 37.6(2)
C48 Ir1 C52 88.2(2)

loop_
_geom_bond_atom_site_label_1
_geom_bond_atom_site_label_2
_geom_bond_distance
C1 N2 1.351(8)
C1 N1 1.359(8)
C1 Ir1 2.105(6)
C2 C3 1.340(9)
C2 N1 1.392(8)
C3 N2 1.419(8)
C4 C5 1.388(9)
C4 C9 1.404(9)
C4 N2 1.455(8)
C5 C6 1.404(10)
C5 C10 1.523(10)
C6 C7 1.408(10)
C7 C8 1.401(10)
C7 C11 1.516(10)
C8 C9 1.390(9)
C9 C12 1.516(9)
C13 N1 1.476(8)
C13 C14 1.509(9)
C14 C15 1.439(9)
C14 C18 1.460(9)
C14 Fe1 2.027(6)
C15 C16 1.419(9)
C15 Fe1 2.047(6)
C16 C17 1.427(9)
C16 Fe1 2.063(7)
C17 C18 1.418(9)
C17 Fe1 2.059(6)
C18 Fe1 2.044(7)
C19 C20 1.423(10)
C19 C57 1.438(10)
C19 Fe1 2.041(7)
C20 C60 1.429(10)
C20 Fe1 2.057(7)
C24 N4 1.354(8)
C24 N3 1.370(8)
C24 Ir1 2.084(6)
C25 C26 1.351(9)
C25 N3 1.382(8)
C26 N4 1.398(8)
C27 N4 1.481(8)
C27 C28 1.500(9)
C28 C29 1.426(9)
C28 C32 1.441(9)
C28 Fe2 2.058(6)
C29 C30 1.439(9)
C29 Fe2 2.051(7)
C30 C31 1.428(10)
C30 Fe2 2.060(7)
C31 C32 1.428(10)
C31 Fe2 2.043(7)
C32 Fe2 2.056(7)
C33 C34 1.409(11)
C33 C37 1.411(11)
C33 Fe2 2.039(7)
C34 C35 1.422(11)
C34 Fe2 2.044(7)
C35 C36 1.418(11)
C35 Fe2 2.057(8)
C36 C37 1.409(11)
C36 Fe2 2.046(7)
C37 Fe2 2.075(7)
C38 C43 1.398(9)
C38 C39 1.409(9)
C38 N3 1.462(8)
C39 C40 1.397(9)
C39 C45 1.524(9)
C40 C41 1.396(10)
C41 C42 1.399(10)
C41 C46 1.514(9)
C42 C43 1.397(9)
C43 C44 1.518(9)
C47 C48 1.415(9)
C47 C54 1.540(9)
C47 Ir1 2.163(6)
C48 C49 1.526(9)
C48 Ir1 2.225(6)
C49 C50 1.543(9)
C50 C51 1.507(9)
C51 C52 1.417(9)
C51 Ir1 2.163(6)
C52 C53 1.526(8)
C52 Ir1 2.235(6)
C53 C54 1.549(9)
C57 C80 1.421(10)
C57 Fe1 2.049(7)
C60 C80 1.434(10)
C60 Fe1 2.066(7)
C80 Fe1 2.040(7)
Cl3 C1A 1.720(9)
Cl2 C1A 1.671(8)
Cl3A C1B 1.714(10)
Cl2A C1B 1.670(10)
